data_7227168
loop_
_publ_author_name
'Calvo-Castro, Jesus'
'Maczka, Sebastian'
'Thomson, Connor'
'Morris, Graeme'
'Kennedy, Alan R.'
'McHugh, Callum J.'

_publ_section_title
;
 Twist and shout: a surprising synergy between aryl and N-substituents
 defines the computed charge transport properties in a series of
 crystalline diketopyrrolopyrroles
;
_journal_issue 48
_journal_name_full CrystEngComm
_journal_page_first 9382
_journal_paper_doi 10.1039/C6CE02261H
_journal_volume 18
_journal_year 2016
_chemical_formula_sum 'C28 H20 N2 O2 S2'
_chemical_formula_weight 480.58
_chemical_name_systematic
;
 ?
;
_space_group_IT_number 14
_symmetry_cell_setting monoclinic
_symmetry_space_group_name_Hall '-P 2yn'
_symmetry_space_group_name_H-M 'P 1 21/n 1'
_atom_sites_solution_hydrogens geom
_atom_sites_solution_primary direct
_atom_sites_solution_secondary difmap
_audit_creation_method SHELXL-97
_audit_update_record
;
2016-09-23 deposited with the CCDC.
2016-11-22 downloaded from the CCDC.
;
_cell_angle_alpha 90.00
_cell_angle_beta 96.822(5)
_cell_angle_gamma 90.00
_cell_formula_units_Z 2
_cell_length_a 5.5724(3)
_cell_length_b 11.3414(7)
_cell_length_c 17.3547(9)
_cell_measurement_reflns_used 1476
_cell_measurement_temperature 123(2)
_cell_measurement_theta_max 72.3860
_cell_measurement_theta_min 8.1190
_cell_volume 1089.03(11)
_computing_cell_refinement CrysalisPro
_computing_data_collection CrysalisPro
_computing_data_reduction CrysalisPro
_computing_structure_refinement 'SHELXL-97 (Sheldrick, 2008)'
_computing_structure_solution SIR92
_diffrn_ambient_temperature 123(2)
_diffrn_measured_fraction_theta_full 0.998
_diffrn_measured_fraction_theta_max 0.976
_diffrn_measurement_device_type 'Oxford Diffraction Gemini S'
_diffrn_measurement_method 'omega scans'
_diffrn_radiation_monochromator graphite
_diffrn_radiation_source 'fine-focus sealed tube'
_diffrn_radiation_type CuK\a
_diffrn_radiation_wavelength 1.54180
_diffrn_reflns_av_R_equivalents 0.0373
_diffrn_reflns_av_sigmaI/netI 0.0497
_diffrn_reflns_limit_h_max 4
_diffrn_reflns_limit_h_min -6
_diffrn_reflns_limit_k_max 13
_diffrn_reflns_limit_k_min -10
_diffrn_reflns_limit_l_max 21
_diffrn_reflns_limit_l_min -21
_diffrn_reflns_number 4332
_diffrn_reflns_theta_full 70.00
_diffrn_reflns_theta_max 73.21
_diffrn_reflns_theta_min 4.67
_exptl_absorpt_coefficient_mu 2.465
_exptl_absorpt_correction_T_max 1.00000
_exptl_absorpt_correction_T_min 0.46588
_exptl_absorpt_correction_type multi-scan
_exptl_absorpt_process_details
;
CrysAlisPro, Agilent Technologies,
Version 1.171.37.35 (release 13-08-2014 CrysAlis171 .NET)
(compiled Aug 13 2014,18:06:01)
Empirical absorption correction using spherical harmonics,
 implemented in SCALE3 ABSPACK scaling algorithm.
;
_exptl_crystal_colour red
_exptl_crystal_density_diffrn 1.466
_exptl_crystal_density_method 'not measured'
_exptl_crystal_description 'flattened needle'
_exptl_crystal_F_000 500
_exptl_crystal_size_max 0.6
_exptl_crystal_size_mid 0.03
_exptl_crystal_size_min 0.015
_refine_diff_density_max 0.437
_refine_diff_density_min -0.335
_refine_diff_density_rms 0.079
_refine_ls_extinction_method none
_refine_ls_goodness_of_fit_ref 1.077
_refine_ls_hydrogen_treatment constr
_refine_ls_matrix_type full
_refine_ls_number_parameters 154
_refine_ls_number_reflns 2123
_refine_ls_number_restraints 0
_refine_ls_restrained_S_all 1.077
_refine_ls_R_factor_all 0.0692
_refine_ls_R_factor_gt 0.0569
_refine_ls_shift/su_max 0.000
_refine_ls_shift/su_mean 0.000
_refine_ls_structure_factor_coef Fsqd
_refine_ls_weighting_details 'calc w=1/[\s^2^(Fo^2^)+(0.0837P)^2^+0.5646P] where P=(Fo^2^+2Fc^2^)/3'
_refine_ls_weighting_scheme calc
_refine_ls_wR_factor_gt 0.1514
_refine_ls_wR_factor_ref 0.1642
_reflns_number_gt 1727
_reflns_number_total 2123
_reflns_threshold_expression I>2\s(I)
_cod_data_source_file c6ce02261h2.cif
_cod_data_source_block mchugh_b2t2dpp
_cod_depositor_comments 'Adding full bibliography for 7227167--7227168.cif.'
_cod_original_sg_symbol_H-M P21/n
_cod_database_code 7227168

loop_
_symmetry_equiv_pos_as_xyz
'x, y, z'
'-x+1/2, y+1/2, -z+1/2'
'-x, -y, -z'
'x-1/2, -y-1/2, z-1/2'

loop_
_atom_site_label
_atom_site_type_symbol
_atom_site_fract_x
_atom_site_fract_y
_atom_site_fract_z
_atom_site_U_iso_or_equiv
_atom_site_adp_type
_atom_site_occupancy
_atom_site_symmetry_multiplicity
_atom_site_calc_flag
_atom_site_refinement_flags
S1 S 0.27478(15) -0.37484(7) 0.96426(5) 0.0368(3) Uani 1 1 d .
O1 O 0.3237(4) 0.08031(18) 0.88746(11) 0.0306(5) Uani 1 1 d .
N1 N 0.0497(4) 0.1740(2) 0.95830(13) 0.0255(5) Uani 1 1 d .
C1 C 0.0870(5) -0.0224(2) 0.97710(15) 0.0259(6) Uani 1 1 d .
C2 C 0.1766(5) 0.0739(2) 0.93467(16) 0.0258(6) Uani 1 1 d .
C3 C 0.1100(5) -0.1434(3) 0.98860(15) 0.0256(6) Uani 1 1 d .
C4 C 0.2668(5) -0.2231(2) 0.95346(15) 0.0261(6) Uani 1 1 d .
C5 C 0.4336(5) -0.1875(3) 0.90409(17) 0.0322(6) Uani 1 1 d .
H5 H 0.4597 -0.1076 0.8908 0.039 Uiso 1 1 calc R
C6 C 0.5591(6) -0.2838(3) 0.87618(18) 0.0353(7) Uani 1 1 d .
H6 H 0.6779 -0.2751 0.8416 0.042 Uiso 1 1 calc R
C7 C 0.4948(6) -0.3890(3) 0.90308(17) 0.0339(7) Uani 1 1 d .
H7 H 0.5625 -0.4621 0.8899 0.041 Uiso 1 1 calc R
C8 C 0.0944(5) 0.2889(2) 0.92575(16) 0.0279(6) Uani 1 1 d .
H8A H 0.2576 0.2884 0.9086 0.033 Uiso 1 1 calc R
H8B H 0.0946 0.3488 0.9672 0.033 Uiso 1 1 calc R
C9 C -0.0872(5) 0.3260(2) 0.85766(16) 0.0271(6) Uani 1 1 d .
C10 C -0.3031(5) 0.2663(3) 0.83864(16) 0.0290(6) Uani 1 1 d .
H10 H -0.3377 0.1984 0.8674 0.035 Uiso 1 1 calc R
C11 C -0.4703(5) 0.3053(3) 0.77748(16) 0.0325(7) Uani 1 1 d .
H11 H -0.6172 0.2635 0.7644 0.039 Uiso 1 1 calc R
C12 C -0.4215(6) 0.4050(3) 0.73609(17) 0.0374(7) Uani 1 1 d .
H12 H -0.5366 0.4331 0.6955 0.045 Uiso 1 1 calc R
C13 C -0.2038(6) 0.4637(3) 0.75407(18) 0.0385(7) Uani 1 1 d .
H13 H -0.1687 0.5312 0.7250 0.046 Uiso 1 1 calc R
C14 C -0.0372(6) 0.4244(3) 0.81425(17) 0.0332(6) Uani 1 1 d .
H14 H 0.1120 0.4647 0.8260 0.040 Uiso 1 1 calc R

loop_
_atom_site_aniso_label
_atom_site_aniso_U_11
_atom_site_aniso_U_22
_atom_site_aniso_U_33
_atom_site_aniso_U_23
_atom_site_aniso_U_13
_atom_site_aniso_U_12
S1 0.0456(5) 0.0196(4) 0.0475(5) -0.0006(3) 0.0147(3) 0.0019(3)
O1 0.0311(11) 0.0242(11) 0.0380(10) 0.0018(8) 0.0097(8) -0.0012(8)
N1 0.0277(12) 0.0191(12) 0.0297(11) 0.0017(9) 0.0034(9) -0.0002(9)
C1 0.0258(13) 0.0212(14) 0.0309(13) -0.0014(11) 0.0042(10) 0.0004(10)
C2 0.0244(13) 0.0195(14) 0.0326(13) 0.0000(10) -0.0003(10) 0.0003(10)
C3 0.0245(13) 0.0238(14) 0.0279(12) 0.0010(11) 0.0009(10) -0.0026(10)
C4 0.0281(14) 0.0154(13) 0.0337(14) -0.0006(10) -0.0011(11) 0.0000(10)
C5 0.0295(15) 0.0261(15) 0.0412(15) -0.0011(12) 0.0052(11) 0.0039(11)
C6 0.0347(16) 0.0323(17) 0.0398(16) 0.0006(13) 0.0081(12) 0.0024(13)
C7 0.0357(16) 0.0282(16) 0.0388(15) -0.0054(12) 0.0082(12) 0.0064(12)
C8 0.0260(14) 0.0190(14) 0.0379(14) 0.0015(11) 0.0011(11) -0.0018(10)
C9 0.0280(14) 0.0202(13) 0.0340(14) -0.0008(11) 0.0069(11) 0.0049(11)
C10 0.0310(15) 0.0238(15) 0.0331(13) 0.0030(11) 0.0070(11) 0.0013(11)
C11 0.0278(14) 0.0348(17) 0.0348(15) -0.0032(12) 0.0033(11) 0.0017(12)
C12 0.0407(17) 0.0390(18) 0.0320(14) 0.0034(13) 0.0023(12) 0.0125(14)
C13 0.054(2) 0.0233(16) 0.0397(15) 0.0065(13) 0.0118(13) 0.0070(13)
C14 0.0382(16) 0.0231(15) 0.0399(15) -0.0010(12) 0.0106(12) -0.0017(12)

loop_
_atom_type_symbol
_atom_type_description
_atom_type_scat_dispersion_real
_atom_type_scat_dispersion_imag
_atom_type_scat_source
S S 0.3331 0.5567 'International Tables Vol C Tables 4.2.6.8 and 6.1.1.4'
O O 0.0492 0.0322 'International Tables Vol C Tables 4.2.6.8 and 6.1.1.4'
N N 0.0311 0.0180 'International Tables Vol C Tables 4.2.6.8 and 6.1.1.4'
C C 0.0181 0.0091 'International Tables Vol C Tables 4.2.6.8 and 6.1.1.4'
H H 0.0000 0.0000 'International Tables Vol C Tables 4.2.6.8 and 6.1.1.4'

loop_
_geom_angle_atom_site_label_1
_geom_angle_atom_site_label_2
_geom_angle_atom_site_label_3
_geom_angle
_geom_angle_site_symmetry_1
_geom_angle_site_symmetry_3
C7 S1 C4 92.12(15) . .
C3 N1 C2 111.6(2) 3_557 .
C3 N1 C8 129.1(2) 3_557 .
C2 N1 C8 119.3(2) . .
C3 C1 C1 109.3(3) . 3_557
C3 C1 C2 142.3(3) . .
C1 C1 C2 108.4(3) 3_557 .
O1 C2 N1 122.6(2) . .
O1 C2 C1 133.3(3) . .
N1 C2 C1 104.1(2) . .
C1 C3 N1 106.5(2) . 3_557
C1 C3 C4 127.5(3) . .
N1 C3 C4 126.0(3) 3_557 .
C5 C4 C3 124.0(3) . .
C5 C4 S1 110.1(2) . .
C3 C4 S1 125.9(2) . .
C4 C5 C6 112.3(3) . .
C4 C5 H5 123.9 . .
C6 C5 H5 123.9 . .
C7 C6 C5 113.8(3) . .
C7 C6 H6 123.1 . .
C5 C6 H6 123.1 . .
C6 C7 S1 111.7(2) . .
C6 C7 H7 124.2 . .
S1 C7 H7 124.2 . .
N1 C8 C9 114.9(2) . .
N1 C8 H8A 108.5 . .
C9 C8 H8A 108.5 . .
N1 C8 H8B 108.5 . .
C9 C8 H8B 108.5 . .
H8A C8 H8B 107.5 . .
C10 C9 C14 119.1(3) . .
C10 C9 C8 121.9(3) . .
C14 C9 C8 119.0(3) . .
C9 C10 C11 120.5(3) . .
C9 C10 H10 119.7 . .
C11 C10 H10 119.7 . .
C12 C11 C10 119.9(3) . .
C12 C11 H11 120.1 . .
C10 C11 H11 120.1 . .
C11 C12 C13 119.8(3) . .
C11 C12 H12 120.1 . .
C13 C12 H12 120.1 . .
C14 C13 C12 120.3(3) . .
C14 C13 H13 119.9 . .
C12 C13 H13 119.9 . .
C13 C14 C9 120.4(3) . .
C13 C14 H14 119.8 . .
C9 C14 H14 119.8 . .

loop_
_geom_bond_atom_site_label_1
_geom_bond_atom_site_label_2
_geom_bond_distance
_geom_bond_site_symmetry_2
S1 C7 1.722(3) .
S1 C4 1.732(3) .
O1 C2 1.228(3) .
N1 C3 1.399(3) 3_557
N1 C2 1.423(3) .
N1 C8 1.454(3) .
C1 C3 1.390(4) .
C1 C1 1.419(5) 3_557
C1 C2 1.440(4) .
C3 N1 1.399(3) 3_557
C3 C4 1.442(4) .
C4 C5 1.396(4) .
C5 C6 1.414(4) .
C5 H5 0.9500 .
C6 C7 1.345(4) .
C6 H6 0.9500 .
C7 H7 0.9500 .
C8 C9 1.521(4) .
C8 H8A 0.9900 .
C8 H8B 0.9900 .
C9 C10 1.386(4) .
C9 C14 1.392(4) .
C10 C11 1.399(4) .
C10 H10 0.9500 .
C11 C12 1.384(5) .
C11 H11 0.9500 .
C12 C13 1.387(5) .
C12 H12 0.9500 .
C13 C14 1.386(5) .
C13 H13 0.9500 .
C14 H14 0.9500 .

loop_
_geom_torsion_atom_site_label_1
_geom_torsion_atom_site_label_2
_geom_torsion_atom_site_label_3
_geom_torsion_atom_site_label_4
_geom_torsion
_geom_torsion_site_symmetry_1
_geom_torsion_site_symmetry_4
C3 N1 C2 O1 179.0(2) 3_557 .
C8 N1 C2 O1 0.0(4) . .
C3 N1 C2 C1 -0.4(3) 3_557 .
C8 N1 C2 C1 -179.4(2) . .
C3 C1 C2 O1 0.6(6) . .
C1 C1 C2 O1 -178.9(3) 3_557 .
C3 C1 C2 N1 180.0(3) . .
C1 C1 C2 N1 0.4(3) 3_557 .
C1 C1 C3 N1 -0.1(4) 3_557 3_557
C2 C1 C3 N1 -179.6(3) . 3_557
C1 C1 C3 C4 -179.9(3) 3_557 .
C2 C1 C3 C4 0.6(6) . .
C1 C3 C4 C5 3.7(4) . .
N1 C3 C4 C5 -176.2(3) 3_557 .
C1 C3 C4 S1 -175.2(2) . .
N1 C3 C4 S1 4.9(4) 3_557 .
C7 S1 C4 C5 -0.5(2) . .
C7 S1 C4 C3 178.5(2) . .
C3 C4 C5 C6 -178.4(3) . .
S1 C4 C5 C6 0.7(3) . .
C4 C5 C6 C7 -0.6(4) . .
C5 C6 C7 S1 0.2(3) . .
C4 S1 C7 C6 0.2(2) . .
C3 N1 C8 C9 -81.7(3) 3_557 .
C2 N1 C8 C9 97.1(3) . .
N1 C8 C9 C10 12.4(4) . .
N1 C8 C9 C14 -169.0(3) . .
C14 C9 C10 C11 -1.0(4) . .
C8 C9 C10 C11 177.6(3) . .
C9 C10 C11 C12 -0.7(4) . .
C10 C11 C12 C13 1.8(5) . .
C11 C12 C13 C14 -1.3(5) . .
C12 C13 C14 C9 -0.5(5) . .
C10 C9 C14 C13 1.6(4) . .
C8 C9 C14 C13 -177.0(3) . .
